data_7245957
loop_
_publ_author_name
'Borges, Igor D.'
'Faria, Eduardo C. M.'
'Cust\'odio, Jean F. M.'
'Duarte, Vitor S.'
'Fernandes, Fernanda S.'
'Alonso, Christian G.'
'Sanches-Neto, Fl\'avio O.'
'Carvalho-Silva, Valter H.'
'Oliveira, Guilherme R.'
'Napolitano, Hamilton B.'

_publ_section_title
;
 Insights into chalcone analogues with potential as antioxidant additives
 in diesel--biodiesel blends
;
_journal_issue 53
_journal_name_full 'RSC Advances'
_journal_page_first 34746
_journal_page_last 34759
_journal_paper_doi 10.1039/D2RA07300E
_journal_volume 12
_journal_year 2022
_chemical_formula_moiety 'C23 H17 Br O3'
_chemical_formula_sum 'C23 H17 Br O3'
_chemical_formula_weight 421.27
_chemical_name_common 'chalcone analogue'
_chemical_name_systematic (2E)-3-(4-bromophenyl)-1-[4-(2-oxo-2-phenylethoxy)phenyl]prop-2-en-1-one
_space_group_crystal_system triclinic
_space_group_IT_number 2
_space_group_name_Hall '-P 1'
_space_group_name_H-M_alt 'P -1'
_atom_sites_solution_hydrogens geom
_audit_creation_date 2021-12-02
_audit_creation_method
;
Olex2 1.2
(compiled 2018.05.29 svn.r3508 for OlexSys, GUI svn.r5506)
;
_audit_update_record
;
2022-06-28 deposited with the CCDC.	2022-11-17 downloaded from the CCDC.
;
_cell_angle_alpha 87.424(2)
_cell_angle_beta 87.609(2)
_cell_angle_gamma 71.455(2)
_cell_formula_units_Z 2
_cell_length_a 6.6262(3)
_cell_length_b 7.4872(4)
_cell_length_c 19.2803(10)
_cell_measurement_reflns_used 6548
_cell_measurement_temperature 120(2)
_cell_measurement_theta_max 28.72
_cell_measurement_theta_min 2.30
_cell_volume 905.56(8)
_computing_molecular_graphics 'Olex2 (Dolomanov et al., 2009)'
_computing_publication_material 'Olex2 (Dolomanov et al., 2009)'
_computing_structure_refinement 'ShelXL (Sheldrick, 2015)'
_computing_structure_solution 'SHELXT 2014/5 (Sheldrick, 2014)'
_diffrn_ambient_temperature 120.02
_diffrn_measured_fraction_theta_full 0.998
_diffrn_measured_fraction_theta_max 0.994
_diffrn_measurement_device_type 'Bruker APEX-II CCD'
_diffrn_measurement_method '\f and \w scans'
_diffrn_radiation_type MoK\a
_diffrn_radiation_wavelength 0.71073
_diffrn_reflns_av_R_equivalents 0.0254
_diffrn_reflns_av_unetI/netI 0.0355
_diffrn_reflns_Laue_measured_fraction_full 0.998
_diffrn_reflns_Laue_measured_fraction_max 0.994
_diffrn_reflns_limit_h_max 8
_diffrn_reflns_limit_h_min -8
_diffrn_reflns_limit_k_max 9
_diffrn_reflns_limit_k_min -9
_diffrn_reflns_limit_l_max 25
_diffrn_reflns_limit_l_min -25
_diffrn_reflns_number 10681
_diffrn_reflns_point_group_measured_fraction_full 0.998
_diffrn_reflns_point_group_measured_fraction_max 0.994
_diffrn_reflns_theta_full 25.242
_diffrn_reflns_theta_max 28.211
_diffrn_reflns_theta_min 2.116
_exptl_absorpt_coefficient_mu 2.291
_exptl_absorpt_correction_T_max 1.0000
_exptl_absorpt_correction_T_min 0.9534
_exptl_absorpt_correction_type multi-scan
_exptl_absorpt_process_details
;
Bruker APEX2, SAINT and SADABS, version 2011.8-0; Bruker AXS Inc., 
Madison, Wisconsin, USA
;
_exptl_crystal_colour colourless
_exptl_crystal_density_diffrn 1.545
_exptl_crystal_description block
_exptl_crystal_F_000 428
_exptl_crystal_size_max 0.316
_exptl_crystal_size_mid 0.177
_exptl_crystal_size_min 0.024
_refine_diff_density_max 0.432
_refine_diff_density_min -0.365
_refine_diff_density_rms 0.064
_refine_ls_extinction_method none
_refine_ls_goodness_of_fit_ref 1.011
_refine_ls_hydrogen_treatment constr
_refine_ls_matrix_type full
_refine_ls_number_parameters 244
_refine_ls_number_reflns 4424
_refine_ls_number_restraints 0
_refine_ls_restrained_S_all 1.011
_refine_ls_R_factor_all 0.0447
_refine_ls_R_factor_gt 0.0327
_refine_ls_shift/su_max 0.001
_refine_ls_shift/su_mean 0.000
_refine_ls_structure_factor_coef Fsqd
_refine_ls_weighting_details 'w=1/[\s^2^(Fo^2^)+(0.0346P)^2^+0.3991P] where P=(Fo^2^+2Fc^2^)/3'
_refine_ls_weighting_scheme calc
_refine_ls_wR_factor_gt 0.0705
_refine_ls_wR_factor_ref 0.0746
_reflns_Friedel_coverage 0.000
_reflns_number_gt 3704
_reflns_number_total 4424
_reflns_threshold_expression 'I > 2\s(I)'
_cod_data_source_file d2ra07300e2.cif
_cod_data_source_block f34p_0m
_cod_database_code 7245957
_shelx_shelxl_version_number 2017/1
_shelx_space_group_comment
;
The symmetry employed for this shelxl refinement is uniquely defined
by the following loop, which should always be used as a source of
symmetry information in preference to the above space-group names.
They are only intended as comments.
;
_shelx_estimated_absorpt_t_max 0.947
_shelx_estimated_absorpt_t_min 0.531
_olex2_refinement_description
;
1. Fixed Uiso
 At 1.2 times of:
  All C(H) groups, All C(H,H) groups
2.a Secondary CH2 refined with riding coordinates:
 C8(H8A,H8B)
2.b Aromatic/amide H refined with riding coordinates:
 C16(H16), C13(H13), C17(H17), C14(H14), C10(H10), C11(H11), C1(H1), C23(H23),
 C5(H5), C20(H20), C19(H19), C4(H4), C22(H22), C2(H2), C3(H3)
;
_olex2_submission_special_instructions 'No special instructions were received'

loop_
_space_group_symop_operation_xyz
'x, y, z'
'-x, -y, -z'

loop_
_atom_site_label
_atom_site_type_symbol
_atom_site_fract_x
_atom_site_fract_y
_atom_site_fract_z
_atom_site_U_iso_or_equiv
_atom_site_adp_type
_atom_site_occupancy
_atom_site_site_symmetry_order
_atom_site_calc_flag
_atom_site_refinement_flags_posn
_atom_site_refinement_flags_adp
_atom_site_refinement_flags_occupancy
_atom_site_disorder_assembly
_atom_site_disorder_group
Br1 Br 1.20760(3) 0.23778(4) 0.00859(2) 0.03193(8) Uani 1 1 d . . . . .
O2 O 0.2452(2) 0.91323(19) 0.58653(7) 0.0192(3) Uani 1 1 d . . . . .
O1 O 0.2184(2) 1.1461(2) 0.68624(8) 0.0278(3) Uani 1 1 d . . . . .
O3 O 0.1921(2) 0.3989(2) 0.34030(8) 0.0286(3) Uani 1 1 d . . . . .
C6 C -0.0866(3) 1.1078(3) 0.74518(10) 0.0179(4) Uani 1 1 d . . . . .
C9 C 0.2525(3) 0.8109(3) 0.52927(9) 0.0161(4) Uani 1 1 d . . . . .
C12 C 0.3023(3) 0.6013(3) 0.40938(10) 0.0164(4) Uani 1 1 d . . . . .
C18 C 0.6913(3) 0.3300(3) 0.18788(10) 0.0197(4) Uani 1 1 d . . . . .
C16 C 0.5028(3) 0.4623(3) 0.29820(10) 0.0193(4) Uani 1 1 d . . . . .
H16 H 0.602916 0.525890 0.305669 0.023 Uiso 1 1 calc R . . . .
C13 C 0.4593(3) 0.6789(3) 0.42739(10) 0.0177(4) Uani 1 1 d . . . . .
H13 H 0.583474 0.660661 0.398517 0.021 Uiso 1 1 calc R . . . .
C7 C 0.0793(3) 1.0727(3) 0.68794(10) 0.0187(4) Uani 1 1 d . . . . .
C21 C 0.9966(3) 0.2759(3) 0.08100(10) 0.0224(4) Uani 1 1 d . . . . .
C17 C 0.5259(3) 0.3577(3) 0.24272(10) 0.0204(4) Uani 1 1 d . . . . .
H17 H 0.424120 0.294132 0.238183 0.024 Uiso 1 1 calc R . . . .
C15 C 0.3226(3) 0.4809(3) 0.34860(10) 0.0193(4) Uani 1 1 d . . . . .
C14 C 0.4348(3) 0.7814(3) 0.48662(10) 0.0192(4) Uani 1 1 d . . . . .
H14 H 0.542724 0.832274 0.498452 0.023 Uiso 1 1 calc R . . . .
C10 C 0.0930(3) 0.7373(3) 0.51167(10) 0.0181(4) Uani 1 1 d . . . . .
H10 H -0.032033 0.757312 0.540228 0.022 Uiso 1 1 calc R . . . .
C11 C 0.1197(3) 0.6350(3) 0.45207(10) 0.0177(4) Uani 1 1 d . . . . .
H11 H 0.010391 0.586364 0.439858 0.021 Uiso 1 1 calc R . . . .
C1 C -0.0553(3) 1.1965(3) 0.80393(10) 0.0225(4) Uani 1 1 d . . . . .
H1 H 0.069583 1.232000 0.806698 0.027 Uiso 1 1 calc R . . . .
C23 C 0.8741(3) 0.3830(3) 0.19467(11) 0.0222(4) Uani 1 1 d . . . . .
H23 H 0.893441 0.438520 0.236195 0.027 Uiso 1 1 calc R . . . .
C5 C -0.2717(3) 1.0581(3) 0.74121(10) 0.0208(4) Uani 1 1 d . . . . .
H5 H -0.294442 0.996866 0.701555 0.025 Uiso 1 1 calc R . . . .
C20 C 0.8188(3) 0.2214(3) 0.07237(11) 0.0248(4) Uani 1 1 d . . . . .
H20 H 0.800614 0.166211 0.030624 0.030 Uiso 1 1 calc R . . . .
C8 C 0.0652(3) 0.9407(3) 0.63232(10) 0.0175(4) Uani 1 1 d . . . . .
H8A H 0.063665 0.818526 0.653833 0.021 Uiso 1 1 calc R . . . .
H8B H -0.067517 0.996049 0.606434 0.021 Uiso 1 1 calc R . . . .
C19 C 0.6677(3) 0.2492(3) 0.12611(11) 0.0244(4) Uani 1 1 d . . . . .
H19 H 0.544739 0.212376 0.120777 0.029 Uiso 1 1 calc R . . . .
C4 C -0.4222(3) 1.0983(3) 0.79523(11) 0.0248(4) Uani 1 1 d . . . . .
H4 H -0.549046 1.066115 0.792023 0.030 Uiso 1 1 calc R . . . .
C22 C 1.0265(3) 0.3554(3) 0.14148(11) 0.0244(4) Uani 1 1 d . . . . .
H22 H 1.150592 0.390701 0.146488 0.029 Uiso 1 1 calc R . . . .
C2 C -0.2044(3) 1.2335(3) 0.85832(11) 0.0268(4) Uani 1 1 d . . . . .
H2 H -0.180688 1.291872 0.898575 0.032 Uiso 1 1 calc R . . . .
C3 C -0.3898(3) 1.1846(3) 0.85374(11) 0.0273(5) Uani 1 1 d . . . . .
H3 H -0.493284 1.210611 0.890690 0.033 Uiso 1 1 calc R . . . .

loop_
_atom_site_aniso_label
_atom_site_aniso_U_11
_atom_site_aniso_U_22
_atom_site_aniso_U_33
_atom_site_aniso_U_23
_atom_site_aniso_U_13
_atom_site_aniso_U_12
Br1 0.02706(12) 0.04492(15) 0.02516(12) -0.00993(9) 0.00995(8) -0.01343(9)
O2 0.0179(6) 0.0240(7) 0.0170(7) -0.0052(5) 0.0018(5) -0.0082(5)
O1 0.0248(7) 0.0416(9) 0.0240(8) -0.0092(7) 0.0039(6) -0.0202(7)
O3 0.0318(8) 0.0336(8) 0.0274(8) -0.0113(7) 0.0077(6) -0.0201(7)
C6 0.0160(8) 0.0187(9) 0.0177(9) -0.0003(7) 0.0004(7) -0.0040(7)
C9 0.0179(8) 0.0141(9) 0.0155(9) 0.0008(7) -0.0008(7) -0.0043(7)
C12 0.0178(8) 0.0139(9) 0.0172(9) 0.0014(7) 0.0008(7) -0.0048(7)
C18 0.0208(9) 0.0177(9) 0.0196(10) -0.0007(8) 0.0001(7) -0.0048(7)
C16 0.0204(9) 0.0200(10) 0.0179(9) -0.0010(8) 0.0016(7) -0.0071(7)
C13 0.0163(8) 0.0168(9) 0.0196(9) -0.0007(7) 0.0029(7) -0.0048(7)
C7 0.0176(9) 0.0203(10) 0.0175(9) -0.0005(7) -0.0006(7) -0.0052(7)
C21 0.0206(9) 0.0235(10) 0.0208(10) -0.0023(8) 0.0056(8) -0.0042(8)
C17 0.0203(9) 0.0201(10) 0.0210(10) -0.0016(8) 0.0005(7) -0.0067(7)
C15 0.0218(9) 0.0164(9) 0.0191(9) 0.0004(7) 0.0006(7) -0.0056(7)
C14 0.0169(8) 0.0190(9) 0.0228(10) -0.0004(8) -0.0003(7) -0.0073(7)
C10 0.0167(8) 0.0179(9) 0.0197(9) 0.0007(7) 0.0020(7) -0.0058(7)
C11 0.0183(8) 0.0162(9) 0.0195(9) 0.0011(7) 0.0004(7) -0.0071(7)
C1 0.0196(9) 0.0280(11) 0.0199(10) -0.0029(8) -0.0003(7) -0.0073(8)
C23 0.0229(9) 0.0233(10) 0.0205(10) -0.0062(8) 0.0012(8) -0.0072(8)
C5 0.0211(9) 0.0213(10) 0.0207(10) -0.0010(8) -0.0004(7) -0.0077(8)
C20 0.0272(10) 0.0284(11) 0.0199(10) -0.0083(8) 0.0020(8) -0.0098(8)
C8 0.0175(8) 0.0187(9) 0.0164(9) -0.0022(7) 0.0021(7) -0.0060(7)
C19 0.0241(10) 0.0292(11) 0.0229(10) -0.0060(9) 0.0018(8) -0.0120(8)
C4 0.0191(9) 0.0269(11) 0.0280(11) 0.0017(9) 0.0026(8) -0.0074(8)
C22 0.0203(9) 0.0287(11) 0.0260(11) -0.0046(9) 0.0009(8) -0.0101(8)
C2 0.0283(10) 0.0328(12) 0.0186(10) -0.0042(9) 0.0005(8) -0.0084(9)
C3 0.0242(10) 0.0307(12) 0.0231(11) 0.0012(9) 0.0072(8) -0.0046(8)

loop_
_atom_type_symbol
_atom_type_description
_atom_type_scat_dispersion_real
_atom_type_scat_dispersion_imag
_atom_type_scat_source
C C 0.0033 0.0016 'International Tables Vol C Tables 4.2.6.8 and 6.1.1.4'
H H 0.0000 0.0000 'International Tables Vol C Tables 4.2.6.8 and 6.1.1.4'
Br Br -0.2901 2.4595 'International Tables Vol C Tables 4.2.6.8 and 6.1.1.4'
O O 0.0106 0.0060 'International Tables Vol C Tables 4.2.6.8 and 6.1.1.4'

loop_
_geom_angle_atom_site_label_1
_geom_angle_atom_site_label_2
_geom_angle_atom_site_label_3
_geom_angle
_geom_angle_site_symmetry_1
_geom_angle_site_symmetry_3
_geom_angle_publ_flag
C9 O2 C8 117.04(14) . . ?
C1 C6 C7 118.19(16) . . ?
C1 C6 C5 119.31(17) . . ?
C5 C6 C7 122.50(17) . . ?
O2 C9 C14 115.51(15) . . ?
O2 C9 C10 124.63(16) . . ?
C14 C9 C10 119.86(17) . . ?
C13 C12 C15 123.70(16) . . ?
C11 C12 C13 118.07(17) . . ?
C11 C12 C15 118.20(16) . . ?
C23 C18 C17 122.33(18) . . ?
C19 C18 C17 119.49(17) . . ?
C19 C18 C23 118.18(17) . . ?
C17 C16 H16 119.6 . . ?
C17 C16 C15 120.79(17) . . ?
C15 C16 H16 119.6 . . ?
C12 C13 H13 119.7 . . ?
C14 C13 C12 120.61(16) . . ?
C14 C13 H13 119.7 . . ?
O1 C7 C6 121.58(18) . . ?
O1 C7 C8 121.72(17) . . ?
C6 C7 C8 116.69(15) . . ?
C20 C21 Br1 119.36(15) . . ?
C22 C21 Br1 118.94(14) . . ?
C22 C21 C20 121.69(18) . . ?
C18 C17 H17 116.5 . . ?
C16 C17 C18 127.01(17) . . ?
C16 C17 H17 116.5 . . ?
O3 C15 C12 120.52(17) . . ?
O3 C15 C16 120.77(18) . . ?
C16 C15 C12 118.72(16) . . ?
C9 C14 H14 119.8 . . ?
C13 C14 C9 120.40(16) . . ?
C13 C14 H14 119.8 . . ?
C9 C10 H10 120.5 . . ?
C11 C10 C9 119.09(16) . . ?
C11 C10 H10 120.5 . . ?
C12 C11 H11 119.0 . . ?
C10 C11 C12 121.95(17) . . ?
C10 C11 H11 119.0 . . ?
C6 C1 H1 119.7 . . ?
C2 C1 C6 120.62(18) . . ?
C2 C1 H1 119.7 . . ?
C18 C23 H23 119.7 . . ?
C22 C23 C18 120.65(18) . . ?
C22 C23 H23 119.7 . . ?
C6 C5 H5 120.1 . . ?
C4 C5 C6 119.87(19) . . ?
C4 C5 H5 120.1 . . ?
C21 C20 H20 120.8 . . ?
C21 C20 C19 118.36(19) . . ?
C19 C20 H20 120.8 . . ?
O2 C8 C7 108.09(14) . . ?
O2 C8 H8A 110.1 . . ?
O2 C8 H8B 110.1 . . ?
C7 C8 H8A 110.1 . . ?
C7 C8 H8B 110.1 . . ?
H8A C8 H8B 108.4 . . ?
C18 C19 H19 119.1 . . ?
C20 C19 C18 121.73(18) . . ?
C20 C19 H19 119.1 . . ?
C5 C4 H4 119.6 . . ?
C3 C4 C5 120.72(18) . . ?
C3 C4 H4 119.6 . . ?
C21 C22 C23 119.38(18) . . ?
C21 C22 H22 120.3 . . ?
C23 C22 H22 120.3 . . ?
C1 C2 H2 120.1 . . ?
C1 C2 C3 119.7(2) . . ?
C3 C2 H2 120.1 . . ?
C4 C3 C2 119.75(18) . . ?
C4 C3 H3 120.1 . . ?
C2 C3 H3 120.1 . . ?

loop_
_geom_bond_atom_site_label_1
_geom_bond_atom_site_label_2
_geom_bond_distance
_geom_bond_site_symmetry_2
_geom_bond_publ_flag
Br1 C21 1.8985(19) . ?
O2 C9 1.362(2) . ?
O2 C8 1.420(2) . ?
O1 C7 1.213(2) . ?
O3 C15 1.228(2) . ?
C6 C7 1.496(2) . ?
C6 C1 1.394(3) . ?
C6 C5 1.396(3) . ?
C9 C14 1.396(2) . ?
C9 C10 1.397(3) . ?
C12 C13 1.405(2) . ?
C12 C15 1.486(3) . ?
C12 C11 1.396(2) . ?
C18 C17 1.463(3) . ?
C18 C23 1.402(3) . ?
C18 C19 1.396(3) . ?
C16 H16 0.9500 . ?
C16 C17 1.329(3) . ?
C16 C15 1.483(2) . ?
C13 H13 0.9500 . ?
C13 C14 1.380(3) . ?
C7 C8 1.516(3) . ?
C21 C20 1.382(3) . ?
C21 C22 1.382(3) . ?
C17 H17 0.9500 . ?
C14 H14 0.9500 . ?
C10 H10 0.9500 . ?
C10 C11 1.384(3) . ?
C11 H11 0.9500 . ?
C1 H1 0.9500 . ?
C1 C2 1.385(3) . ?
C23 H23 0.9500 . ?
C23 C22 1.384(3) . ?
C5 H5 0.9500 . ?
C5 C4 1.386(3) . ?
C20 H20 0.9500 . ?
C20 C19 1.385(3) . ?
C8 H8A 0.9900 . ?
C8 H8B 0.9900 . ?
C19 H19 0.9500 . ?
C4 H4 0.9500 . ?
C4 C3 1.382(3) . ?
C22 H22 0.9500 . ?
C2 H2 0.9500 . ?
C2 C3 1.396(3) . ?
C3 H3 0.9500 . ?
